data_2213283
loop_
_publ_author_name
'Yong-Bing Gu'
'Chun-Niu Zhang'
'Ming-Hua Yang'

_publ_section_title (<i>E</i>)-<i>N</i>-[(5-Bromothiophen-2-yl)methylene]-5-methylthiazol-2-amine
_journal_coeditor_code DN2165
_journal_issue 5
_journal_name_full 'Acta Crystallographica Section E'
_journal_page_first o2708
_journal_page_last o2708
_journal_paper_doi 10.1107/S1600536807020211
_journal_volume 63
_journal_year 2007
_chemical_formula_iupac 'C9 H7 Br N2 S2'
_chemical_formula_moiety 'C9 H7 Br N2 S2'
_chemical_formula_sum 'C9 H7 Br N2 S2'
_chemical_formula_weight 287.20
_chemical_name_systematic
;
(<i>E</i>)-<i>N</i>-[(5-Bromothiophen-2-yl)methylene]-5-methylthiazol-2-amine
;
_space_group_IT_number 14
_symmetry_cell_setting monoclinic
_symmetry_space_group_name_Hall '-P 2ybc'
_symmetry_space_group_name_H-M 'P 1 21/c 1'
_atom_sites_solution_hydrogens geom
_atom_sites_solution_primary direct
_atom_sites_solution_secondary difmap
_audit_creation_method SHELXL-97
_cell_angle_alpha 90.00
_cell_angle_beta 107.06(10)
_cell_angle_gamma 90.00
_cell_formula_units_Z 4
_cell_length_a 9.5515(10)
_cell_length_b 10.9177(11)
_cell_length_c 10.9141(11)
_cell_measurement_reflns_used 2100
_cell_measurement_temperature 298(2)
_cell_measurement_theta_max 28.00
_cell_measurement_theta_min 1.66
_cell_volume 1088.0(6)
_computing_cell_refinement 'SAINT (Bruker, 1999)'
_computing_data_collection 'SMART (Bruker, 1998)'
_computing_data_reduction SAINT
_computing_molecular_graphics 'SHELXTL (Bruker, 1998)'
_computing_publication_material SHELXTL
_computing_structure_refinement 'SHELXL97 (Sheldrick, 1997)'
_computing_structure_solution 'SHELXS97 (Sheldrick, 1997)'
_diffrn_ambient_temperature 298(2)
_diffrn_measured_fraction_theta_full 0.983
_diffrn_measured_fraction_theta_max 0.983
_diffrn_measurement_device_type 'Bruker APEXII area-detector'
_diffrn_measurement_method '\f and \w'
_diffrn_radiation_monochromator graphite
_diffrn_radiation_source 'fine-focus sealed tube'
_diffrn_radiation_type MoK\a
_diffrn_radiation_wavelength 0.71073
_diffrn_reflns_av_R_equivalents 0.0666
_diffrn_reflns_av_sigmaI/netI 0.0522
_diffrn_reflns_limit_h_max 11
_diffrn_reflns_limit_h_min -11
_diffrn_reflns_limit_k_max 13
_diffrn_reflns_limit_k_min -12
_diffrn_reflns_limit_l_max 13
_diffrn_reflns_limit_l_min -13
_diffrn_reflns_number 6883
_diffrn_reflns_theta_full 26.00
_diffrn_reflns_theta_max 26.00
_diffrn_reflns_theta_min 2.23
_diffrn_standards_interval_count 0
_diffrn_standards_interval_time 0
_diffrn_standards_number 0
_exptl_absorpt_coefficient_mu 4.122
_exptl_absorpt_correction_T_max 0.9375
_exptl_absorpt_correction_T_min 0.9219
_exptl_absorpt_correction_type multi-scan
_exptl_absorpt_process_details '(SADABS; Sheldrick, 1996)'
_exptl_crystal_colour colourless
_exptl_crystal_density_diffrn 1.753
_exptl_crystal_density_method 'not measured'
_exptl_crystal_description block
_exptl_crystal_F_000 568
_exptl_crystal_size_max 0.36
_exptl_crystal_size_mid 0.22
_exptl_crystal_size_min 0.22
_refine_diff_density_max 0.733
_refine_diff_density_min -0.532
_refine_ls_extinction_method none
_refine_ls_goodness_of_fit_ref 0.938
_refine_ls_hydrogen_treatment constr
_refine_ls_matrix_type full
_refine_ls_number_parameters 128
_refine_ls_number_reflns 2096
_refine_ls_number_restraints 0
_refine_ls_restrained_S_all 0.938
_refine_ls_R_factor_all 0.0435
_refine_ls_R_factor_gt 0.0338
_refine_ls_shift/su_max 0.000
_refine_ls_shift/su_mean 0.000
_refine_ls_structure_factor_coef Fsqd
_refine_ls_weighting_details 'calc w=1/[\s^2^(Fo^2^)+(0.0459P)^2^] where P=(Fo^2^+2Fc^2^)/3'
_refine_ls_weighting_scheme calc
_refine_ls_wR_factor_gt 0.0819
_refine_ls_wR_factor_ref 0.0839
_reflns_number_gt 1622
_reflns_number_total 2096
_reflns_threshold_expression I>2\s(I)
_cod_data_source_file dn2165.cif
_cod_data_source_block I
_cod_depositor_comments
;
The following automatic conversions were performed:
'_symmetry_cell_setting' value 'Monoclinic' changed to 'monoclinic'
according to '/home/saulius/struct/CIF-dictionaries/cif_core.dic'
dictionary named 'cif_core.dic' version 2.4.1 from 2010-06-29.

Automatic conversion script
Id: cif_fix_enum 1527 2010-12-29 10:47:43Z saulius 

The following automatic conversions were performed:

'_symmetry_cell_setting' value 'Monoclinic' changed to 'monoclinic'
according to /home/saulius/struct/CIF-dictionaries/cif_core.dic
dictionary named 'cif_core.dic' version 2.4.1 from 2010-06-29.

Automatic conversion script
Id: cif_fix_values 1715 2011-07-08 13:25:40Z adriana 
;
_cod_original_cell_volume 1088.03(19)
_cod_original_sg_symbol_H-M P21/c
_cod_database_code 2213283
_cod_database_fobs_code 2213283

loop_
_symmetry_equiv_pos_as_xyz
'x, y, z'
'-x, y+1/2, -z+1/2'
'-x, -y, -z'
'x, -y-1/2, z-1/2'

loop_
_atom_site_type_symbol
_atom_site_label
_atom_site_fract_x
_atom_site_fract_y
_atom_site_fract_z
_atom_site_U_iso_or_equiv
_atom_site_adp_type
_atom_site_calc_flag
_atom_site_refinement_flags
_atom_site_occupancy
Br Br1 0.59314(4) 1.23977(3) 0.17687(4) 0.06274(16) Uani d . 1
C C1 0.4366(3) 1.1433(3) 0.0801(3) 0.0458(7) Uani d . 1
C C2 0.3745(3) 1.1446(3) -0.0481(3) 0.0527(8) Uani d . 1
H H2 0.4021 1.1968 -0.1042 0.063 Uiso calc R 1
C C3 0.2627(3) 1.0568(3) -0.0855(3) 0.0520(7) Uani d . 1
H H3 0.2081 1.0445 -0.1704 0.062 Uiso calc R 1
C C4 0.2416(3) 0.9918(3) 0.0131(3) 0.0432(7) Uani d . 1
C C5 0.1400(3) 0.8926(3) 0.0063(3) 0.0453(7) Uani d . 1
H H5 0.0812 0.8673 -0.0737 0.054 Uiso calc R 1
C C6 0.0274(3) 0.7426(2) 0.0921(3) 0.0401(6) Uani d . 1
C C7 -0.0887(3) 0.5910(3) 0.1508(3) 0.0568(8) Uani d . 1
H H7 -0.1098 0.5375 0.2094 0.068 Uiso calc R 1
C C8 -0.1607(3) 0.5841(3) 0.0254(3) 0.0462(7) Uani d . 1
C C9 -0.2806(4) 0.4988(3) -0.0419(3) 0.0684(9) Uani d . 1
H H9A -0.2957 0.4395 0.0179 0.103 Uiso calc R 1
H H9B -0.2541 0.4577 -0.1096 0.103 Uiso calc R 1
H H9C -0.3692 0.5444 -0.0773 0.103 Uiso calc R 1
N N1 0.1279(2) 0.8383(2) 0.1063(2) 0.0426(5) Uani d . 1
N N2 0.0168(3) 0.6793(3) 0.1898(2) 0.0547(7) Uani d . 1
S S1 0.36114(8) 1.03825(6) 0.15710(7) 0.0455(2) Uani d . 1
S S2 -0.09293(8) 0.69442(7) -0.05398(7) 0.0467(2) Uani d . 1

loop_
_atom_site_aniso_label
_atom_site_aniso_U_11
_atom_site_aniso_U_22
_atom_site_aniso_U_33
_atom_site_aniso_U_12
_atom_site_aniso_U_13
_atom_site_aniso_U_23
Br1 0.0652(3) 0.0450(2) 0.0753(3) -0.01064(14) 0.0164(2) -0.00415(16)
C1 0.0477(17) 0.0379(16) 0.0550(19) 0.0027(12) 0.0202(15) 0.0012(13)
C2 0.064(2) 0.0484(18) 0.0535(19) 0.0008(15) 0.0297(17) 0.0066(15)
C3 0.0604(19) 0.0592(19) 0.0378(16) -0.0002(15) 0.0167(14) -0.0006(14)
C4 0.0431(16) 0.0445(16) 0.0416(15) 0.0041(12) 0.0118(13) -0.0020(13)
C5 0.0427(16) 0.0500(18) 0.0411(17) 0.0009(13) 0.0093(14) -0.0054(14)
C6 0.0403(15) 0.0451(17) 0.0348(15) 0.0055(12) 0.0107(12) -0.0012(12)
C7 0.0583(19) 0.066(2) 0.052(2) -0.0056(16) 0.0244(16) 0.0121(16)
C8 0.0475(16) 0.0448(17) 0.0487(18) 0.0023(13) 0.0177(15) -0.0004(13)
C9 0.068(2) 0.062(2) 0.074(2) -0.0127(17) 0.0188(19) -0.0009(18)
N1 0.0442(13) 0.0475(14) 0.0360(13) -0.0008(10) 0.0115(11) -0.0016(11)
N2 0.0578(16) 0.0718(18) 0.0350(14) -0.0071(14) 0.0144(12) 0.0068(13)
S1 0.0506(4) 0.0430(4) 0.0410(4) -0.0008(3) 0.0105(3) 0.0022(3)
S2 0.0559(5) 0.0444(4) 0.0360(4) -0.0034(3) 0.0074(3) 0.0011(3)

loop_
_atom_type_symbol
_atom_type_description
_atom_type_scat_dispersion_real
_atom_type_scat_dispersion_imag
_atom_type_scat_source
C C 0.0033 0.0016 'International Tables Vol C Tables 4.2.6.8 and 6.1.1.4'
H H 0.0000 0.0000 'International Tables Vol C Tables 4.2.6.8 and 6.1.1.4'
N N 0.0061 0.0033 'International Tables Vol C Tables 4.2.6.8 and 6.1.1.4'
S S 0.1246 0.1234 'International Tables Vol C Tables 4.2.6.8 and 6.1.1.4'
Br Br -0.2901 2.4595 'International Tables Vol C Tables 4.2.6.8 and 6.1.1.4'

loop_
_geom_angle_atom_site_label_1
_geom_angle_atom_site_label_2
_geom_angle_atom_site_label_3
_geom_angle
C2 C1 S1 113.4(2)
C2 C1 Br1 127.7(2)
S1 C1 Br1 118.84(17)
C1 C2 C3 111.1(3)
C1 C2 H2 124.5
C3 C2 H2 124.5
C4 C3 C2 113.9(3)
C4 C3 H3 123.1
C2 C3 H3 123.1
C3 C4 C5 127.5(3)
C3 C4 S1 110.9(2)
C5 C4 S1 121.6(2)
N1 C5 C4 122.2(3)
N1 C5 H5 118.9
C4 C5 H5 118.9
N2 C6 N1 121.6(3)
N2 C6 S2 113.6(2)
N1 C6 S2 124.9(2)
C8 C7 N2 117.8(3)
C8 C7 H7 121.1
N2 C7 H7 121.1
C7 C8 C9 128.8(3)
C7 C8 S2 108.6(2)
C9 C8 S2 122.6(2)
C8 C9 H9A 109.5
C8 C9 H9B 109.5
H9A C9 H9B 109.5
C8 C9 H9C 109.5
H9A C9 H9C 109.5
H9B C9 H9C 109.5
C5 N1 C6 119.0(3)
C6 N2 C7 110.3(3)
C1 S1 C4 90.63(14)
C8 S2 C6 89.72(14)

loop_
_geom_bond_atom_site_label_1
_geom_bond_atom_site_label_2
_geom_bond_distance
Br1 C1 1.880(3)
C1 C2 1.350(4)
C1 S1 1.702(3)
C2 C3 1.403(4)
C2 H2 0.9300
C3 C4 1.353(4)
C3 H3 0.9300
C4 C5 1.442(4)
C4 S1 1.725(3)
C5 N1 1.277(3)
C5 H5 0.9300
C6 N2 1.299(4)
C6 N1 1.397(3)
C6 S2 1.750(3)
C7 C8 1.342(4)
C7 N2 1.370(4)
C7 H7 0.9300
C8 C9 1.491(4)
C8 S2 1.718(3)
C9 H9A 0.9600
C9 H9B 0.9600
C9 H9C 0.9600

loop_
_geom_hbond_atom_site_label_D
_geom_hbond_atom_site_label_H
_geom_hbond_atom_site_label_A
_geom_hbond_site_symmetry_A
_geom_hbond_distance_DH
_geom_hbond_distance_HA
_geom_hbond_distance_DA
_geom_hbond_angle_DHA
C5 H5 S2 . 0.93 2.57 3.034(3) 111.5
C5 H5 N2 4_575 0.93 2.52 3.398(4) 156.7

loop_
_cod_related_entry_id
_cod_related_entry_database
_cod_related_entry_code
1 ChemSpider 30655219
